data_7116255
loop_
_publ_author_name
'Aaker\"oy, Christer B'
'Wijethunga, Tharanga K.'
'Benton, Joshua'
'Desper, John'

_publ_section_title
;
 Stabilizing volatile liquid chemicals using co-crystallization.
;
_journal_issue 12
_journal_name_full 'Chemical communications (Cambridge, England)'
_journal_page_first 2425
_journal_page_last 2428
_journal_paper_doi 10.1039/c4cc09650a
_journal_volume 51
_journal_year 2015
_chemical_formula_moiety 'C8 H12 N2 O2'
_chemical_formula_sum 'C8 H12 N2 O2'
_chemical_formula_weight 168.20
_chemical_name_systematic 'TW-Pyr-bis-N-oxide 2,3,5,6-Me4-pyrazine-1,4-dioxideC8 H12 N2 O2'
_space_group_IT_number 14
_symmetry_cell_setting monoclinic
_symmetry_space_group_name_Hall '-P 2ybc'
_symmetry_space_group_name_H-M 'P 1 21/c 1'
_atom_sites_solution_hydrogens geom
_atom_sites_solution_primary direct
_atom_sites_solution_secondary difmap
_audit_creation_method SHELXL-97
_audit_update_record
;
2014-12-02 deposited with the CCDC.
2015-01-02 downloaded from the CCDC.
;
_cell_angle_alpha 90.00
_cell_angle_beta 98.770(9)
_cell_angle_gamma 90.00
_cell_formula_units_Z 2
_cell_length_a 3.8328(9)
_cell_length_b 10.291(3)
_cell_length_c 10.396(3)
_cell_measurement_reflns_used 2346
_cell_measurement_temperature 120(2)
_cell_measurement_theta_max 31.55
_cell_measurement_theta_min 2.80
_cell_volume 405.26(19)
_computing_cell_refinement 'Bruker SAINT'
_computing_data_collection 'Bruker APEX2'
_computing_data_reduction 'Bruker SAINT'
_computing_molecular_graphics 'Bruker SHELXTL'
_computing_publication_material 'Bruker SHELXTL'
_computing_structure_refinement 'SHELXL-97 (Sheldrick, 2008)'
_computing_structure_solution 'SHELXS-97 (Sheldrick, 2008)'
_diffrn_ambient_temperature 120(2)
_diffrn_measured_fraction_theta_full 0.967
_diffrn_measured_fraction_theta_max 0.913
_diffrn_measurement_device_type 'Bruker APEX-II CCD'
_diffrn_measurement_method '\f and \w scans'
_diffrn_radiation_monochromator graphite
_diffrn_radiation_source 'fine-focus sealed tube'
_diffrn_radiation_type MoK\a
_diffrn_radiation_wavelength 0.71073
_diffrn_reflns_av_R_equivalents 0.0283
_diffrn_reflns_av_sigmaI/netI 0.0281
_diffrn_reflns_limit_h_max 5
_diffrn_reflns_limit_h_min -5
_diffrn_reflns_limit_k_max 14
_diffrn_reflns_limit_k_min -14
_diffrn_reflns_limit_l_max 14
_diffrn_reflns_limit_l_min -15
_diffrn_reflns_number 4747
_diffrn_reflns_theta_full 30.00
_diffrn_reflns_theta_max 31.61
_diffrn_reflns_theta_min 2.80
_exptl_absorpt_coefficient_mu 0.101
_exptl_absorpt_correction_T_max 0.9880
_exptl_absorpt_correction_T_min 0.9590
_exptl_absorpt_correction_type multi-scan
_exptl_absorpt_process_details SADABS
_exptl_crystal_colour colourless
_exptl_crystal_density_diffrn 1.378
_exptl_crystal_density_method 'not measured'
_exptl_crystal_description rod
_exptl_crystal_F_000 180
_exptl_crystal_size_max 0.42
_exptl_crystal_size_mid 0.16
_exptl_crystal_size_min 0.12
_refine_diff_density_max 0.364
_refine_diff_density_min -0.214
_refine_diff_density_rms 0.052
_refine_ls_extinction_method none
_refine_ls_goodness_of_fit_ref 1.103
_refine_ls_hydrogen_treatment constr
_refine_ls_matrix_type full
_refine_ls_number_parameters 57
_refine_ls_number_reflns 1245
_refine_ls_number_restraints 0
_refine_ls_restrained_S_all 1.103
_refine_ls_R_factor_all 0.0578
_refine_ls_R_factor_gt 0.0456
_refine_ls_shift/su_max 0.000
_refine_ls_shift/su_mean 0.000
_refine_ls_structure_factor_coef Fsqd
_refine_ls_weighting_details 'calc w=1/[\s^2^(Fo^2^)+(0.0700P)^2^+0.0800P] where P=(Fo^2^+2Fc^2^)/3'
_refine_ls_weighting_scheme calc
_refine_ls_wR_factor_gt 0.1251
_refine_ls_wR_factor_ref 0.1333
_reflns_number_gt 987
_reflns_number_total 1245
_reflns_threshold_expression >2sigma(I)
_cod_data_source_file c4cc09650a2.cif
_cod_data_source_block A2
_cod_depositor_comments
;
The following automatic conversions were performed:

'_symmetry_cell_setting' value 'Monoclinic' changed to 'monoclinic'
according to
/usr/data/users/saulius/crontab/automatic-downloads/rss-feeds/RSC/lib/dictionaries/cif_core.dic
dictionary named 'cif_core.dic' version 2.4.2 from 2011-04-26.

Automatic conversion script
Id: cif_fix_values 2935 2014-11-11 08:27:57Z andrius 

 Adding full bibliography for 7116251--7116256.cif.
;
_cod_original_cell_volume 405.26(17)
_cod_original_sg_symbol_H-M P2(1)/c
_cod_database_code 7116255

loop_
_symmetry_equiv_pos_as_xyz
'x, y, z'
'-x, y+1/2, -z+1/2'
'-x, -y, -z'
'x, -y-1/2, z-1/2'

loop_
_atom_site_label
_atom_site_type_symbol
_atom_site_fract_x
_atom_site_fract_y
_atom_site_fract_z
_atom_site_U_iso_or_equiv
_atom_site_adp_type
_atom_site_occupancy
_atom_site_symmetry_multiplicity
_atom_site_calc_flag
_atom_site_refinement_flags
N11 N 0.4591(2) 0.59500(9) 0.40744(9) 0.0195(2) Uani 1 1 d .
O11 O 0.4215(2) 0.68517(8) 0.31937(8) 0.0249(2) Uani 1 1 d .
C12 C 0.3043(3) 0.47608(11) 0.37995(11) 0.0201(3) Uani 1 1 d .
C16 C 0.6548(3) 0.61959(11) 0.52646(10) 0.0197(3) Uani 1 1 d .
C22 C 0.0981(3) 0.46302(12) 0.24765(11) 0.0242(3) Uani 1 1 d .
H22A H -0.0110 0.3767 0.2382 0.036 Uiso 1 1 calc R
H22B H 0.2555 0.4740 0.1825 0.036 Uiso 1 1 calc R
H22C H -0.0864 0.5297 0.2349 0.036 Uiso 1 1 calc R
C26 C 0.8096(3) 0.75198(11) 0.54260(11) 0.0240(3) Uani 1 1 d .
H26A H 0.9607 0.7583 0.6274 0.036 Uiso 1 1 calc R
H26B H 0.6196 0.8163 0.5379 0.036 Uiso 1 1 calc R
H26C H 0.9506 0.7687 0.4732 0.036 Uiso 1 1 calc R

loop_
_atom_site_aniso_label
_atom_site_aniso_U_11
_atom_site_aniso_U_22
_atom_site_aniso_U_33
_atom_site_aniso_U_23
_atom_site_aniso_U_13
_atom_site_aniso_U_12
N11 0.0202(4) 0.0185(5) 0.0197(5) 0.0011(3) 0.0026(3) 0.0015(3)
O11 0.0296(5) 0.0212(4) 0.0232(4) 0.0058(3) 0.0013(3) 0.0006(3)
C12 0.0201(5) 0.0190(5) 0.0213(5) -0.0020(4) 0.0036(4) 0.0009(4)
C16 0.0196(5) 0.0189(5) 0.0206(5) -0.0022(4) 0.0027(4) 0.0009(4)
C22 0.0259(6) 0.0242(6) 0.0212(5) -0.0001(4) -0.0001(4) -0.0009(4)
C26 0.0264(6) 0.0195(6) 0.0256(6) -0.0007(4) 0.0019(5) -0.0019(4)

loop_
_atom_type_symbol
_atom_type_description
_atom_type_scat_dispersion_real
_atom_type_scat_dispersion_imag
_atom_type_scat_source
C C 0.0033 0.0016 'International Tables Vol C Tables 4.2.6.8 and 6.1.1.4'
H H 0.0000 0.0000 'International Tables Vol C Tables 4.2.6.8 and 6.1.1.4'
N N 0.0061 0.0033 'International Tables Vol C Tables 4.2.6.8 and 6.1.1.4'
O O 0.0106 0.0060 'International Tables Vol C Tables 4.2.6.8 and 6.1.1.4'

loop_
_geom_angle_atom_site_label_1
_geom_angle_atom_site_label_2
_geom_angle_atom_site_label_3
_geom_angle
_geom_angle_site_symmetry_1
_geom_angle_site_symmetry_3
O11 N11 C16 119.52(9) . .
O11 N11 C12 119.59(9) . .
C16 N11 C12 120.89(9) . .
N11 C12 C16 119.48(10) . 3_666
N11 C12 C22 115.24(10) . .
C16 C12 C22 125.28(10) 3_666 .
N11 C16 C12 119.63(10) . 3_666
N11 C16 C26 115.21(10) . .
C12 C16 C26 125.15(10) 3_666 .
C12 C22 H22A 109.5 . .
C12 C22 H22B 109.5 . .
H22A C22 H22B 109.5 . .
C12 C22 H22C 109.5 . .
H22A C22 H22C 109.5 . .
H22B C22 H22C 109.5 . .
C16 C26 H26A 109.5 . .
C16 C26 H26B 109.5 . .
H26A C26 H26B 109.5 . .
C16 C26 H26C 109.5 . .
H26A C26 H26C 109.5 . .
H26B C26 H26C 109.5 . .

loop_
_geom_bond_atom_site_label_1
_geom_bond_atom_site_label_2
_geom_bond_distance
_geom_bond_site_symmetry_2
N11 O11 1.2961(12) .
N11 C16 1.3691(14) .
N11 C12 1.3710(15) .
C12 C16 1.3762(16) 3_666
C12 C22 1.4842(16) .
C16 C12 1.3762(16) 3_666
C16 C26 1.4853(16) .
C22 H22A 0.9800 .
C22 H22B 0.9800 .
C22 H22C 0.9800 .
C26 H26A 0.9800 .
C26 H26B 0.9800 .
C26 H26C 0.9800 .

loop_
_geom_torsion_atom_site_label_1
_geom_torsion_atom_site_label_2
_geom_torsion_atom_site_label_3
_geom_torsion_atom_site_label_4
_geom_torsion
_geom_torsion_site_symmetry_4
O11 N11 C12 C16 179.87(9) 3_666
C16 N11 C12 C16 0.25(17) 3_666
O11 N11 C12 C22 -0.75(15) .
C16 N11 C12 C22 179.64(9) .
O11 N11 C16 C12 -179.87(9) 3_666
C12 N11 C16 C12 -0.25(17) 3_666
O11 N11 C16 C26 -0.10(14) .
C12 N11 C16 C26 179.51(10) .
